data_2203773
loop_
_publ_author_name
'Shu-Li Wang'
'Yan Zheng'
'Wen-Qin Zhang'

_publ_section_title
;
 Betamethasone dipropionate
;
_journal_issue 6
_journal_name_full 'Acta Crystallographica Section E'
_journal_page_first o1063
_journal_page_last o1064
_journal_paper_doi 10.1107/S160053680401205X
_journal_volume 60
_journal_year 2004
_chemical_formula_iupac 'C28 H37 F O7'
_chemical_formula_moiety 'C28 H37 F O7'
_chemical_formula_sum 'C28 H37 F O7'
_chemical_formula_weight 504.58
_chemical_melting_point .451E-305
_chemical_name_systematic
;
9\a-fluoro-11\b,17\a,21-trihydroxy-16\b-methyl-3,20-dioxopregna-1,4-diene-
17,21-diyl dipropionate
;
_space_group_IT_number 19
_symmetry_cell_setting orthorhombic
_symmetry_space_group_name_Hall 'P 2ac 2ab'
_symmetry_space_group_name_H-M 'P 21 21 21'
_cell_angle_alpha 90.00
_cell_angle_beta 90.00
_cell_angle_gamma 90.00
_cell_formula_units_Z 4
_cell_length_a 11.883(4)
_cell_length_b 13.833(4)
_cell_length_c 15.737(5)
_cell_measurement_reflns_used 983
_cell_measurement_temperature 293(2)
_cell_measurement_theta_max 25.49
_cell_measurement_theta_min 2.98
_cell_volume 2586.8(14)
_computing_cell_refinement SMART
_computing_data_collection 'SMART (Bruker, 1998)'
_computing_data_reduction 'SAINT (Bruker, 1998)'
_computing_molecular_graphics 'SHELXTL (Bruker, 1998)'
_computing_publication_material SHELXTL
_computing_structure_refinement 'SHELXL97 (Sheldrick, 1997)'
_computing_structure_solution 'SHELXS97 (Sheldrick, 1997)'
_diffrn_ambient_temperature 293(2)
_diffrn_measured_fraction_theta_full 0.997
_diffrn_measured_fraction_theta_max 0.997
_diffrn_measurement_device_type 'Bruker SMART CCD area-detector'
_diffrn_measurement_method '\f and \w'
_diffrn_radiation_monochromator graphite
_diffrn_radiation_source 'fine-focus sealed tube'
_diffrn_radiation_type MoK\a
_diffrn_radiation_wavelength 0.71073
_diffrn_reflns_av_R_equivalents 0.0358
_diffrn_reflns_av_sigmaI/netI 0.0283
_diffrn_reflns_limit_h_max 14
_diffrn_reflns_limit_h_min -6
_diffrn_reflns_limit_k_max 16
_diffrn_reflns_limit_k_min -17
_diffrn_reflns_limit_l_max 19
_diffrn_reflns_limit_l_min -19
_diffrn_reflns_number 14862
_diffrn_reflns_theta_full 26.41
_diffrn_reflns_theta_max 26.41
_diffrn_reflns_theta_min 2.15
_diffrn_standards_decay_% 0
_diffrn_standards_interval_count 0
_diffrn_standards_interval_time 0
_diffrn_standards_number 0
_exptl_absorpt_coefficient_mu 0.097
_exptl_absorpt_correction_T_max 0.9772
_exptl_absorpt_correction_T_min 0.9753
_exptl_absorpt_correction_type multi-scan
_exptl_absorpt_process_details '(SADABS; Sheldrick, 1996; Blessing, 1995)'
_exptl_crystal_colour colorless
_exptl_crystal_density_diffrn 1.296
_exptl_crystal_density_method 'not measured'
_exptl_crystal_description block
_exptl_crystal_F_000 1080
_exptl_crystal_size_max 0.26
_exptl_crystal_size_mid 0.24
_exptl_crystal_size_min 0.24
_refine_diff_density_max 0.627
_refine_diff_density_min -0.369
_refine_ls_extinction_method none
_refine_ls_goodness_of_fit_ref 1.090
_refine_ls_hydrogen_treatment constr
_refine_ls_matrix_type full
_refine_ls_number_parameters 339
_refine_ls_number_reflns 2982
_refine_ls_number_restraints 157
_refine_ls_restrained_S_all 1.112
_refine_ls_R_factor_all 0.0794
_refine_ls_R_factor_gt 0.0587
_refine_ls_shift/su_max 0.002
_refine_ls_shift/su_mean 0.000
_refine_ls_structure_factor_coef Fsqd
_refine_ls_weighting_details 'calc w=1/[\s^2^(Fo^2^)+(0.0998P)^2^+0.9843P] where P=(Fo^2^+2Fc^2^)/3'
_refine_ls_weighting_scheme calc
_refine_ls_wR_factor_ref 0.1743
_reflns_number_gt 2310
_reflns_number_total 2982
_reflns_threshold_expression I>2\s(I)
_cod_data_source_file hg6048.cif
_cod_data_source_block I
_cod_depositor_comments
;
The following automatic conversions were performed:
'_symmetry_cell_setting' value 'Orthorhombic' changed to 'orthorhombic'
according to '/home/saulius/struct/CIF-dictionaries/cif_core.dic'
dictionary named 'cif_core.dic' version 2.4.1 from 2010-06-29.

Automatic conversion script
Id: cif_fix_enum 1527 2010-12-29 10:47:43Z saulius 

The following automatic conversions were performed:

'_symmetry_cell_setting' value 'Orthorhombic' changed to
'orthorhombic' according to
/home/saulius/struct/CIF-dictionaries/cif_core.dic dictionary named
'cif_core.dic' version 2.4.1 from 2010-06-29.

Automatic conversion script
Id: cif_fix_values 1715 2011-07-08 13:25:40Z adriana 
;
_cod_original_cell_volume 2587.0(10)
_cod_database_code 2203773
_cod_database_fobs_code 2203773

loop_
_symmetry_equiv_pos_as_xyz
'x, y, z'
'-x+1/2, -y, z+1/2'
'-x, y+1/2, -z+1/2'
'x+1/2, -y+1/2, -z'

loop_
_atom_site_label
_atom_site_fract_x
_atom_site_fract_y
_atom_site_fract_z
_atom_site_U_iso_or_equiv
_atom_site_adp_type
_atom_site_calc_flag
_atom_site_refinement_flags
_atom_site_occupancy
_atom_site_disorder_assembly
_atom_site_disorder_group
_atom_site_type_symbol
F1 0.8767(2) 0.35437(16) 0.07258(15) 0.0363(6) Uani d . 1 . . F
O1 1.1791(3) 0.1486(2) 0.1562(2) 0.0584(9) Uani d . 1 . . O
O2 0.9096(3) 0.5658(2) 0.1969(2) 0.0464(8) Uani d . 1 . . O
H2 0.8702 0.5887 0.2346 0.070 Uiso calc R 1 . . H
O3 0.5679(3) 0.7635(2) 0.0291(3) 0.0654(11) Uani d . 1 . . O
O4 0.5616(2) 0.5098(2) -0.0007(2) 0.0383(7) Uani d . 1 . . O
O5 0.4183(3) 0.5790(3) -0.0727(3) 0.0696(11) Uani d . 1 . . O
C1 1.0554(4) 0.3769(3) 0.1979(3) 0.0385(10) Uani d . 1 . . C
H1 1.0245 0.4101 0.2437 0.046 Uiso calc R 1 . . H
C2 1.0998(4) 0.2909(3) 0.2129(3) 0.0422(10) Uani d . 1 . . C
H2A 1.1024 0.2676 0.2683 0.051 Uiso calc R 1 . . H
C3 1.1449(4) 0.2319(3) 0.1437(3) 0.0408(10) Uani d . 1 . . C
C4 1.1454(4) 0.2752(3) 0.0594(3) 0.0415(10) Uani d . 1 . . C
H4 1.1782 0.2410 0.0149 0.050 Uiso calc R 1 . . H
C5 1.1012(3) 0.3614(3) 0.0432(3) 0.0351(9) Uani d . 1 . . C
C6 1.0965(4) 0.4027(4) -0.0446(3) 0.0482(11) Uani d . 1 . . C
H6A 1.1224 0.3545 -0.0848 0.058 Uiso calc R 1 . . H
H6B 1.1468 0.4578 -0.0480 0.058 Uiso calc R 1 . . H
C7 0.9768(4) 0.4348(4) -0.0688(3) 0.0453(11) Uani d . 1 . . C
H7A 0.9798 0.4707 -0.1217 0.054 Uiso calc R 1 . . H
H7B 0.9307 0.3779 -0.0783 0.054 Uiso calc R 1 . . H
C8 0.9211(3) 0.4977(3) -0.0007(3) 0.0330(8) Uani d . 1 . . C
H8 0.9634 0.5583 0.0037 0.040 Uiso calc R 1 . . H
C9 0.9264(3) 0.4463(3) 0.0853(2) 0.0289(8) Uani d . 1 . . C
C10 1.0514(3) 0.4245(3) 0.1124(3) 0.0341(9) Uani d . 1 . . C
C11 0.8512(3) 0.4895(3) 0.1565(3) 0.0336(9) Uani d . 1 . . C
H11 0.8402 0.4387 0.1991 0.040 Uiso calc R 1 . . H
C12 0.7333(4) 0.5194(3) 0.1245(3) 0.0364(9) Uani d . 1 . . C
H12A 0.6893 0.4617 0.1134 0.044 Uiso calc R 1 . . H
H12B 0.6954 0.5559 0.1687 0.044 Uiso calc R 1 . . H
C13 0.7385(3) 0.5810(3) 0.0431(2) 0.0317(8) Uani d . 1 . . C
C14 0.8003(3) 0.5220(3) -0.0244(2) 0.0313(8) Uani d . 1 . . C
H14 0.7598 0.4606 -0.0305 0.038 Uiso calc R 1 . . H
C15 0.7816(4) 0.5793(3) -0.1055(3) 0.0401(10) Uani d . 1 . . C
H15A 0.7908 0.5382 -0.1550 0.048 Uiso calc R 1 . . H
H15B 0.8344 0.6325 -0.1093 0.048 Uiso calc R 1 . . H
C16 0.6601(4) 0.6171(3) -0.0997(3) 0.0414(10) Uani d . 1 . . C
H16 0.6138 0.5732 -0.1339 0.050 Uiso calc R 1 . . H
C17 0.6246(4) 0.6007(3) -0.0047(3) 0.0361(9) Uani d . 1 . . C
C18 0.5546(4) 0.6785(3) 0.0415(3) 0.0498(12) Uani d . 1 . . C
C19 0.4748(6) 0.6434(4) 0.1097(4) 0.0693(16) Uani d D 1 A . C
H19A 0.4089 0.6154 0.0829 0.083 Uiso calc R 1 . . H
H19B 0.5114 0.5930 0.1425 0.083 Uiso calc R 1 . . H
O6 0.4403(5) 0.7180(4) 0.1652(3) 0.0998(17) Uani d D 1 . . O
O7 0.6253(19) 0.720(3) 0.231(3) 0.106(3) Uani d PDU 0.230(10) A 1 O
C20 0.5274(14) 0.7451(14) 0.2181(10) 0.088(3) Uani d PDU 0.230(10) A 1 C
C21 0.4780(18) 0.8278(18) 0.2710(13) 0.050(4) Uani d PDU 0.230(10) A 1 C
H21A 0.4708 0.8850 0.2358 0.060 Uiso calc PR 0.230(10) A 1 H
H21B 0.4035 0.8099 0.2907 0.060 Uiso calc PR 0.230(10) A 1 H
C22 0.5524(19) 0.8505(14) 0.3470(11) 0.050(4) Uani d PDU 0.230(10) A 1 C
H22A 0.5319 0.8095 0.3937 0.075 Uiso calc PR 0.230(10) A 1 H
H22B 0.5424 0.9170 0.3630 0.075 Uiso calc PR 0.230(10) A 1 H
H22C 0.6297 0.8395 0.3322 0.075 Uiso calc PR 0.230(10) A 1 H
O7' 0.5958(8) 0.6878(7) 0.2377(8) 0.106(3) Uani d PDU 0.77 A 2 O
C20' 0.5098(7) 0.7347(6) 0.2290(5) 0.088(3) Uani d PDU 0.77 A 2 C
C21' 0.4777(14) 0.8156(11) 0.2910(11) 0.150(4) Uani d PDU 0.770(10) A 2 C
H21C 0.4659 0.7896 0.3475 0.180 Uiso calc PR 0.770(10) A 2 H
H21D 0.4089 0.8471 0.2726 0.180 Uiso calc PR 0.770(10) A 2 H
C22' 0.5761(13) 0.8878(9) 0.2912(11) 0.150(4) Uani d PDU 0.77 A 2 C
H22D 0.5595 0.9400 0.3294 0.226 Uiso calc PR 0.770(10) A 2 H
H22E 0.5868 0.9129 0.2349 0.226 Uiso calc PR 0.770(10) A 2 H
H22F 0.6435 0.8556 0.3094 0.226 Uiso calc PR 0.770(10) A 2 H
C23 0.4613(4) 0.5070(4) -0.0437(3) 0.0476(11) Uani d . 1 . . C
C24 0.4133(4) 0.4070(4) -0.0488(3) 0.0503(12) Uani d . 1 . . C
H24A 0.3510 0.4011 -0.0093 0.060 Uiso calc R 1 . . H
H24B 0.4704 0.3603 -0.0327 0.060 Uiso calc R 1 . . H
C25 0.3727(5) 0.3855(4) -0.1382(4) 0.0625(14) Uani d . 1 . . C
H25A 0.3161 0.4316 -0.1540 0.094 Uiso calc R 1 . . H
H25B 0.3414 0.3215 -0.1401 0.094 Uiso calc R 1 . . H
H25C 0.4348 0.3897 -0.1770 0.094 Uiso calc R 1 . . H
C26 1.1253(4) 0.5178(3) 0.1190(3) 0.0477(11) Uani d . 1 . . C
H26A 1.0992 0.5567 0.1655 0.072 Uiso calc R 1 . . H
H26B 1.1196 0.5539 0.0671 0.072 Uiso calc R 1 . . H
H26C 1.2023 0.4999 0.1285 0.072 Uiso calc R 1 . . H
C27 0.7951(4) 0.6800(3) 0.0597(3) 0.0410(10) Uani d . 1 . . C
H27A 0.7588 0.7113 0.1068 0.062 Uiso calc R 1 . . H
H27B 0.7883 0.7199 0.0100 0.062 Uiso calc R 1 . . H
H27C 0.8732 0.6704 0.0727 0.062 Uiso calc R 1 . . H
C28 0.6458(5) 0.7172(4) -0.1382(4) 0.0571(14) Uani d . 1 . . C
H28A 0.6951 0.7618 -0.1099 0.086 Uiso calc R 1 . . H
H28B 0.5693 0.7380 -0.1313 0.086 Uiso calc R 1 . . H
H28C 0.6641 0.7150 -0.1976 0.086 Uiso calc R 1 . . H

loop_
_atom_site_aniso_label
_atom_site_aniso_U_11
_atom_site_aniso_U_22
_atom_site_aniso_U_33
_atom_site_aniso_U_12
_atom_site_aniso_U_13
_atom_site_aniso_U_23
F1 0.0404(13) 0.0289(11) 0.0396(12) -0.0026(10) 0.0022(10) -0.0001(10)
O1 0.070(2) 0.0427(18) 0.063(2) 0.0190(18) 0.0129(19) 0.0109(16)
O2 0.0446(17) 0.0488(18) 0.0457(18) 0.0059(15) -0.0069(14) -0.0139(15)
O3 0.070(3) 0.0378(18) 0.089(3) 0.0180(18) -0.016(2) -0.0095(18)
O4 0.0295(14) 0.0350(14) 0.0504(16) -0.0008(12) -0.0044(13) 0.0022(13)
O5 0.048(2) 0.055(2) 0.105(3) 0.0048(18) -0.027(2) 0.003(2)
C1 0.036(2) 0.045(2) 0.034(2) 0.0066(19) -0.0009(18) 0.0001(18)
C2 0.045(2) 0.046(3) 0.035(2) 0.008(2) -0.0001(19) 0.0053(19)
C3 0.036(2) 0.038(2) 0.048(2) 0.0069(19) 0.003(2) 0.0072(19)
C4 0.040(2) 0.040(2) 0.044(2) 0.0066(19) 0.011(2) -0.0022(19)
C5 0.0273(19) 0.040(2) 0.038(2) 0.0035(17) 0.0040(17) 0.0021(18)
C6 0.044(2) 0.059(3) 0.042(2) 0.012(2) 0.011(2) 0.009(2)
C7 0.048(3) 0.054(3) 0.034(2) 0.014(2) 0.009(2) 0.008(2)
C8 0.033(2) 0.0319(19) 0.0339(19) 0.0032(17) 0.0027(16) 0.0057(17)
C9 0.0285(19) 0.0243(17) 0.0339(19) -0.0012(15) 0.0017(16) 0.0000(14)
C10 0.031(2) 0.0333(19) 0.038(2) 0.0046(18) 0.0002(17) 0.0021(17)
C11 0.034(2) 0.035(2) 0.0319(19) 0.0043(18) 0.0034(16) -0.0005(17)
C12 0.035(2) 0.039(2) 0.035(2) 0.0027(19) 0.0041(17) -0.0017(18)
C13 0.0265(19) 0.0298(19) 0.039(2) 0.0015(16) -0.0039(17) -0.0001(17)
C14 0.0319(19) 0.0285(19) 0.034(2) -0.0019(16) -0.0018(16) 0.0025(16)
C15 0.046(2) 0.037(2) 0.037(2) 0.003(2) -0.0015(18) 0.0063(19)
C16 0.042(2) 0.036(2) 0.046(2) -0.001(2) -0.013(2) 0.0036(19)
C17 0.036(2) 0.0284(19) 0.044(2) 0.0015(16) -0.0060(19) -0.0011(18)
C18 0.045(3) 0.043(3) 0.061(3) 0.014(2) -0.017(2) -0.005(2)
C19 0.068(4) 0.066(3) 0.074(4) 0.029(3) 0.010(3) -0.010(3)
O6 0.116(4) 0.097(3) 0.086(3) 0.054(3) 0.004(3) -0.022(3)
O7 0.106(5) 0.117(6) 0.096(4) 0.035(4) -0.007(4) -0.014(5)
C20 0.095(5) 0.082(4) 0.088(5) 0.032(4) -0.014(4) 0.006(4)
C21 0.062(7) 0.047(6) 0.042(6) 0.021(5) -0.007(5) -0.013(5)
C22 0.062(7) 0.047(6) 0.042(6) 0.021(5) -0.007(5) -0.013(5)
O7' 0.106(5) 0.117(6) 0.096(4) 0.035(4) -0.007(4) -0.014(5)
C20' 0.095(5) 0.082(4) 0.088(5) 0.032(4) -0.014(4) 0.006(4)
C21' 0.158(7) 0.137(6) 0.156(7) 0.036(5) -0.002(6) -0.028(6)
C22' 0.158(7) 0.137(6) 0.156(7) 0.036(5) -0.002(6) -0.028(6)
C23 0.031(2) 0.048(3) 0.064(3) 0.003(2) -0.008(2) -0.001(2)
C24 0.032(2) 0.054(3) 0.065(3) -0.005(2) -0.004(2) 0.004(2)
C25 0.050(3) 0.071(3) 0.067(3) -0.012(3) 0.007(3) -0.011(3)
C26 0.034(2) 0.046(3) 0.063(3) -0.004(2) -0.007(2) 0.003(2)
C27 0.038(2) 0.034(2) 0.051(3) -0.0007(18) -0.008(2) 0.0012(19)
C28 0.061(3) 0.046(3) 0.064(3) 0.004(3) -0.014(3) 0.015(2)

loop_
_atom_type_symbol
_atom_type_description
_atom_type_scat_dispersion_real
_atom_type_scat_dispersion_imag
_atom_type_scat_source
C C 0.0033 0.0016 'International Tables Vol C Tables 4.2.6.8 and 6.1.1.4'
H H 0.0000 0.0000 'International Tables Vol C Tables 4.2.6.8 and 6.1.1.4'
O O 0.0106 0.0060 'International Tables Vol C Tables 4.2.6.8 and 6.1.1.4'
F F 0.0171 0.0103 'International Tables Vol C Tables 4.2.6.8 and 6.1.1.4'

loop_
_geom_angle_atom_site_label_1
_geom_angle_atom_site_label_2
_geom_angle_atom_site_label_3
_geom_angle
C11 O2 H2 109.5
C23 O4 C17 116.5(3)
C2 C1 C10 124.6(4)
C2 C1 H1 117.7
C10 C1 H1 117.7
C1 C2 C3 121.0(4)
C1 C2 H2A 119.5
C3 C2 H2A 119.5
O1 C3 C4 121.7(4)
O1 C3 C2 121.5(4)
C4 C3 C2 116.8(4)
C5 C4 C3 122.9(4)
C5 C4 H4 118.6
C3 C4 H4 118.6
C4 C5 C6 122.3(4)
C4 C5 C10 122.3(4)
C6 C5 C10 115.4(4)
C5 C6 C7 111.9(4)
C5 C6 H6A 109.2
C7 C6 H6A 109.2
C5 C6 H6B 109.2
C7 C6 H6B 109.2
H6A C6 H6B 107.9
C8 C7 C6 113.0(4)
C8 C7 H7A 109.0
C6 C7 H7A 109.0
C8 C7 H7B 109.0
C6 C7 H7B 109.0
H7A C7 H7B 107.8
C14 C8 C7 111.3(3)
C14 C8 C9 111.0(3)
C7 C8 C9 109.7(3)
C14 C8 H8 108.3
C7 C8 H8 108.3
C9 C8 H8 108.3
F1 C9 C8 105.9(3)
F1 C9 C11 102.0(3)
C8 C9 C11 115.8(3)
F1 C9 C10 105.1(3)
C8 C9 C10 111.5(3)
C11 C9 C10 115.0(3)
C1 C10 C5 112.3(3)
C1 C10 C26 106.5(3)
C5 C10 C26 107.7(3)
C1 C10 C9 110.9(3)
C5 C10 C9 106.6(3)
C26 C10 C9 112.9(3)
O2 C11 C12 113.1(3)
O2 C11 C9 109.2(3)
C12 C11 C9 113.0(3)
O2 C11 H11 107.1
C12 C11 H11 107.1
C9 C11 H11 107.1
C13 C12 C11 112.5(3)
C13 C12 H12A 109.1
C11 C12 H12A 109.1
C13 C12 H12B 109.1
C11 C12 H12B 109.1
H12A C12 H12B 107.8
C14 C13 C12 107.6(3)
C14 C13 C27 112.4(3)
C12 C13 C27 111.5(3)
C14 C13 C17 100.0(3)
C12 C13 C17 117.4(3)
C27 C13 C17 107.6(3)
C8 C14 C15 117.3(3)
C8 C14 C13 113.7(3)
C15 C14 C13 103.6(3)
C8 C14 H14 107.2
C15 C14 H14 107.2
C13 C14 H14 107.2
C14 C15 C16 105.3(4)
C14 C15 H15A 110.7
C16 C15 H15A 110.7
C14 C15 H15B 110.7
C16 C15 H15B 110.7
H15A C15 H15B 108.8
C28 C16 C15 113.0(4)
C28 C16 C17 118.7(4)
C15 C16 C17 105.0(3)
C28 C16 H16 106.5
C15 C16 H16 106.5
C17 C16 H16 106.5
O4 C17 C18 107.6(3)
O4 C17 C13 105.7(3)
C18 C17 C13 111.1(4)
O4 C17 C16 107.6(3)
C18 C17 C16 119.5(4)
C13 C17 C16 104.5(3)
O3 C18 C19 120.8(5)
O3 C18 C17 122.3(5)
C19 C18 C17 116.7(4)
O6 C19 C18 112.7(5)
O6 C19 H19A 109.0
C18 C19 H19A 109.0
O6 C19 H19B 109.0
C18 C19 H19B 109.0
H19A C19 H19B 107.8
C20' O6 C20 12.7(10)
C20' O6 C19 114.6(6)
C20 O6 C19 110.7(9)
O7 C20 O6 137(3)
O7 C20 C21 119(2)
O6 C20 C21 104.1(14)
C22 C21 C20 111.1(9)
C22 C21 H21A 109.4
C20 C21 H21A 109.4
C22 C21 H21B 109.4
C20 C21 H21B 109.4
H21A C21 H21B 108.0
C21 C22 H22A 109.5
C21 C22 H22B 109.5
H22A C22 H22B 109.5
C21 C22 H22C 109.5
H22A C22 H22C 109.5
H22B C22 H22C 109.5
O7' C20' O6 121.1(10)
O7' C20' C21' 121.8(10)
O6 C20' C21' 117.1(10)
C20' C21' C22' 106.6(8)
C20' C21' H21C 110.4
C22' C21' H21C 110.4
C20' C21' H21D 110.4
C22' C21' H21D 110.4
H21C C21' H21D 108.6
C21' C22' H22D 109.5
C21' C22' H22E 109.5
H22D C22' H22E 109.5
C21' C22' H22F 109.5
H22D C22' H22F 109.5
H22E C22' H22F 109.5
O5 C23 O4 122.1(4)
O5 C23 C24 125.4(4)
O4 C23 C24 112.5(4)
C23 C24 C25 110.6(4)
C23 C24 H24A 109.5
C25 C24 H24A 109.5
C23 C24 H24B 109.5
C25 C24 H24B 109.5
H24A C24 H24B 108.1
C24 C25 H25A 109.5
C24 C25 H25B 109.5
H25A C25 H25B 109.5
C24 C25 H25C 109.5
H25A C25 H25C 109.5
H25B C25 H25C 109.5
C10 C26 H26A 109.5
C10 C26 H26B 109.5
H26A C26 H26B 109.5
C10 C26 H26C 109.5
H26A C26 H26C 109.5
H26B C26 H26C 109.5
C13 C27 H27A 109.5
C13 C27 H27B 109.5
H27A C27 H27B 109.5
C13 C27 H27C 109.5
H27A C27 H27C 109.5
H27B C27 H27C 109.5
C16 C28 H28A 109.5
C16 C28 H28B 109.5
H28A C28 H28B 109.5
C16 C28 H28C 109.5
H28A C28 H28C 109.5
H28B C28 H28C 109.5

loop_
_geom_bond_atom_site_label_1
_geom_bond_atom_site_label_2
_geom_bond_distance
F1 C9 1.416(4)
O1 C3 1.237(5)
O2 C11 1.414(5)
O2 H2 0.8200
O3 C18 1.203(6)
O4 C23 1.371(5)
O4 C17 1.465(5)
O5 C23 1.209(6)
C1 C2 1.322(6)
C1 C10 1.500(6)
C1 H1 0.9300
C2 C3 1.463(6)
C2 H2A 0.9300
C3 C4 1.456(6)
C4 C5 1.328(6)
C4 H4 0.9300
C5 C6 1.496(6)
C5 C10 1.515(6)
C6 C7 1.539(7)
C6 H6A 0.9700
C6 H6B 0.9700
C7 C8 1.531(6)
C7 H7A 0.9700
C7 H7B 0.9700
C8 C14 1.520(5)
C8 C9 1.531(5)
C8 H8 0.9800
C9 C11 1.553(5)
C9 C10 1.574(6)
C10 C26 1.564(6)
C11 C12 1.545(6)
C11 H11 0.9800
C12 C13 1.540(6)
C12 H12A 0.9700
C12 H12B 0.9700
C13 C14 1.528(5)
C13 C27 1.548(6)
C13 C17 1.571(5)
C14 C15 1.520(6)
C14 H14 0.9800
C15 C16 1.539(7)
C15 H15A 0.9700
C15 H15B 0.9700
C16 C28 1.521(6)
C16 C17 1.571(6)
C16 H16 0.9800
C17 C18 1.542(6)
C18 C19 1.512(8)
C19 O6 1.412(6)
C19 H19A 0.9700
C19 H19B 0.9700
O6 C20' 1.322(8)
O6 C20 1.380(10)
O7 C20 1.231(10)
C20 C21 1.531(10)
C21 C22 1.520(10)
C21 H21A 0.9700
C21 H21B 0.9700
C22 H22A 0.9600
C22 H22B 0.9600
C22 H22C 0.9600
O7' C20' 1.218(8)
C20' C21' 1.532(9)
C21' C22' 1.538(10)
C21' H21C 0.9700
C21' H21D 0.9700
C22' H22D 0.9600
C22' H22E 0.9600
C22' H22F 0.9600
C23 C24 1.499(7)
C24 C25 1.517(7)
C24 H24A 0.9700
C24 H24B 0.9700
C25 H25A 0.9600
C25 H25B 0.9600
C25 H25C 0.9600
C26 H26A 0.9600
C26 H26B 0.9600
C26 H26C 0.9600
C27 H27A 0.9600
C27 H27B 0.9600
C27 H27C 0.9600
C28 H28A 0.9600
C28 H28B 0.9600
C28 H28C 0.9600

loop_
_geom_torsion_atom_site_label_1
_geom_torsion_atom_site_label_2
_geom_torsion_atom_site_label_3
_geom_torsion_atom_site_label_4
_geom_torsion
C10 C1 C2 C3 -3.1(7)
C1 C2 C3 O1 -174.7(5)
C1 C2 C3 C4 4.1(7)
O1 C3 C4 C5 174.6(5)
C2 C3 C4 C5 -4.2(7)
C3 C4 C5 C6 -176.5(4)
C3 C4 C5 C10 3.2(7)
C4 C5 C6 C7 127.1(5)
C10 C5 C6 C7 -52.6(6)
C5 C6 C7 C8 49.1(6)
C6 C7 C8 C14 -176.1(4)
C6 C7 C8 C9 -52.9(5)
C14 C8 C9 F1 68.6(4)
C7 C8 C9 F1 -54.8(4)
C14 C8 C9 C11 -43.7(4)
C7 C8 C9 C11 -167.0(3)
C14 C8 C9 C10 -177.7(3)
C7 C8 C9 C10 59.0(4)
C2 C1 C10 C5 1.8(6)
C2 C1 C10 C26 -115.9(5)
C2 C1 C10 C9 120.8(5)
C4 C5 C10 C1 -1.7(6)
C6 C5 C10 C1 178.0(4)
C4 C5 C10 C26 115.2(4)
C6 C5 C10 C26 -65.1(5)
C4 C5 C10 C9 -123.3(4)
C6 C5 C10 C9 56.4(5)
F1 C9 C10 C1 -67.4(4)
C8 C9 C10 C1 178.3(3)
C11 C9 C10 C1 43.9(4)
F1 C9 C10 C5 55.1(4)
C8 C9 C10 C5 -59.2(4)
C11 C9 C10 C5 166.4(3)
F1 C9 C10 C26 173.1(3)
C8 C9 C10 C26 58.8(4)
C11 C9 C10 C26 -75.6(4)
F1 C9 C11 O2 160.3(3)
C8 C9 C11 O2 -85.2(4)
C10 C9 C11 O2 47.3(4)
F1 C9 C11 C12 -72.9(4)
C8 C9 C11 C12 41.6(5)
C10 C9 C11 C12 174.0(3)
O2 C11 C12 C13 75.8(4)
C9 C11 C12 C13 -48.9(5)
C11 C12 C13 C14 57.9(4)
C11 C12 C13 C27 -65.8(4)
C11 C12 C13 C17 169.5(3)
C7 C8 C14 C15 -61.5(5)
C9 C8 C14 C15 176.1(3)
C7 C8 C14 C13 177.4(3)
C9 C8 C14 C13 55.0(4)
C12 C13 C14 C8 -62.0(4)
C27 C13 C14 C8 61.1(4)
C17 C13 C14 C8 174.9(3)
C12 C13 C14 C15 169.5(3)
C27 C13 C14 C15 -67.4(4)
C17 C13 C14 C15 46.5(4)
C8 C14 C15 C16 -164.4(4)
C13 C14 C15 C16 -38.2(4)
C14 C15 C16 C28 144.4(4)
C14 C15 C16 C17 13.6(4)
C23 O4 C17 C18 65.6(5)
C23 O4 C17 C13 -175.6(3)
C23 O4 C17 C16 -64.4(4)
C14 C13 C17 O4 75.9(3)
C12 C13 C17 O4 -39.9(5)
C27 C13 C17 O4 -166.5(3)
C14 C13 C17 C18 -167.6(4)
C12 C13 C17 C18 76.5(5)
C27 C13 C17 C18 -50.1(5)
C14 C13 C17 C16 -37.4(4)
C12 C13 C17 C16 -153.3(3)
C27 C13 C17 C16 80.1(4)
C28 C16 C17 O4 135.5(4)
C15 C16 C17 O4 -97.0(4)
C28 C16 C17 C18 12.6(6)
C15 C16 C17 C18 140.0(4)
C28 C16 C17 C13 -112.4(4)
C15 C16 C17 C13 15.0(4)
O4 C17 C18 O3 -158.9(4)
C13 C17 C18 O3 85.8(6)
C16 C17 C18 O3 -36.0(7)
O4 C17 C18 C19 26.4(6)
C13 C17 C18 C19 -88.9(5)
C16 C17 C18 C19 149.4(4)
O3 C18 C19 O6 -12.6(8)
C17 C18 C19 O6 162.1(5)
C18 C19 O6 C20' -85.2(6)
C18 C19 O6 C20 -72.1(11)
C20' O6 C20 O7 108(5)
C19 O6 C20 O7 -2.0(12)
C20' O6 C20 C21 -72(5)
C19 O6 C20 C21 178.0(11)
O7 C20 C21 C22 -14(2)
O6 C20 C21 C22 166(2)
C20 O6 C20' O7' -75(5)
C19 O6 C20' O7' -0.4(7)
C20 O6 C20' C21' 105(5)
C19 O6 C20' C21' 179.4(7)
O7' C20' C21' C22' 57.1(14)
O6 C20' C21' C22' -122.7(14)
C17 O4 C23 O5 -10.9(7)
C17 O4 C23 C24 169.9(4)
O5 C23 C24 C25 46.3(7)
O4 C23 C24 C25 -134.5(4)
